data_4131091
loop_
_publ_author_name
'Kennedy, C. Rose'
'Lehnherr, Dan'
'Rajapaksa, Naomi S.'
'Ford, David D.'
'Park, Yongho'
'Jacobsen, Eric N.'

_publ_section_title
;
 Mechanism-Guided Development of a Highly Active Bis-thiourea Catalyst for
 Anion-Abstraction Catalysis.
;
_journal_issue 41
_journal_name_full 'Journal of the American Chemical Society'
_journal_page_first 13525
_journal_page_last 13528
_journal_paper_doi 10.1021/jacs.6b09205
_journal_volume 138
_journal_year 2016
_chemical_absolute_configuration ad
_chemical_formula_sum 'C34 H42 F12 N6 O4'
_chemical_formula_weight 826.74
_space_group_IT_number 19
_space_group_name_Hall 'P 2ac 2ab'
_space_group_name_H-M_alt 'P 21 21 21'
_symmetry_cell_setting orthorhombic
_symmetry_space_group_name_Hall 'P 2ac 2ab'
_symmetry_space_group_name_H-M 'P 21 21 21'
_atom_sites_solution_hydrogens geom
_atom_sites_solution_primary direct
_atom_sites_solution_secondary difmap
_audit_creation_method SHELXL-97
_cell_angle_alpha 90.00
_cell_angle_beta 90.00
_cell_angle_gamma 90.00
_cell_formula_units_Z 4
_cell_length_a 7.4063(2)
_cell_length_b 20.7172(5)
_cell_length_c 24.9402(6)
_cell_measurement_reflns_used 9711
_cell_measurement_temperature 100(2)
_cell_measurement_theta_max 65.7
_cell_measurement_theta_min 2.77
_cell_volume 3826.77(17)
_computing_cell_refinement 'SAINT 7.46A (Bruker-AXS, 2009)'
_computing_data_collection 'APEX2 v2009.3.0 (Bruker-AXS, 2009)'
_computing_data_reduction 'SAINT 7.46A (Bruker-AXS, 2009)'
_computing_molecular_graphics 'Bruker SHELXTL (Sheldrick, 2008)'
_computing_publication_material 'Bruker SHELXTL (Sheldrick, 2008)'
_computing_structure_refinement 'SHELXL-97 (Sheldrick, 2008)'
_computing_structure_solution 'SHELXS-97 (Sheldrick, 2008)'
_diffrn_ambient_temperature 100(2)
_diffrn_measured_fraction_theta_full 0.997
_diffrn_measured_fraction_theta_max 0.997
_diffrn_measurement_device_type
;
Bruker D8 goniometer with CCD area detector  
;
_diffrn_measurement_method 'omega and phi scans'
_diffrn_radiation_monochromator graphite
_diffrn_radiation_source 'I\mS microfocus tube'
_diffrn_radiation_type CuK\a
_diffrn_radiation_wavelength 1.54178
_diffrn_reflns_av_R_equivalents 0.0356
_diffrn_reflns_av_sigmaI/netI 0.0174
_diffrn_reflns_limit_h_max 8
_diffrn_reflns_limit_h_min -8
_diffrn_reflns_limit_k_max 24
_diffrn_reflns_limit_k_min -24
_diffrn_reflns_limit_l_max 27
_diffrn_reflns_limit_l_min -29
_diffrn_reflns_number 52369
_diffrn_reflns_theta_full 66.31
_diffrn_reflns_theta_max 66.31
_diffrn_reflns_theta_min 2.77
_exptl_absorpt_coefficient_mu 1.183
_exptl_absorpt_correction_T_max 0.8333
_exptl_absorpt_correction_T_min 0.7645
_exptl_absorpt_correction_type multi-scan
_exptl_absorpt_process_details SADABS
_exptl_crystal_colour colorless
_exptl_crystal_density_diffrn 1.435
_exptl_crystal_density_method 'not measured'
_exptl_crystal_description block
_exptl_crystal_F_000 1712
_exptl_crystal_size_max 0.24
_exptl_crystal_size_mid 0.18
_exptl_crystal_size_min 0.16
_refine_diff_density_max 0.220
_refine_diff_density_min -0.182
_refine_diff_density_rms 0.041
_refine_ls_abs_structure_details 'Flack H D (1983), Acta Cryst. A39, 876-881'
_refine_ls_abs_structure_Flack 0.04(7)
_refine_ls_extinction_method none
_refine_ls_goodness_of_fit_ref 1.049
_refine_ls_hydrogen_treatment mixed
_refine_ls_matrix_type full
_refine_ls_number_parameters 541
_refine_ls_number_reflns 6663
_refine_ls_number_restraints 6
_refine_ls_restrained_S_all 1.051
_refine_ls_R_factor_all 0.0308
_refine_ls_R_factor_gt 0.0299
_refine_ls_shift/su_max 0.001
_refine_ls_shift/su_mean 0.000
_refine_ls_structure_factor_coef Fsqd
_refine_ls_weighting_details 'calc w=1/[\s^2^(Fo^2^)+(0.0450P)^2^+0.9150P] where P=(Fo^2^+2Fc^2^)/3'
_refine_ls_weighting_scheme calc
_refine_ls_wR_factor_gt 0.0799
_refine_ls_wR_factor_ref 0.0808
_reflns_number_gt 6451
_reflns_number_total 6663
_reflns_threshold_expression >2sigma(I)
_cod_data_source_file ja6b09205_si_002.cif
_cod_data_source_block DLH-741
_cod_depositor_comments
;
The following automatic conversions were performed:

data item '_symmetry_cell_setting' value 'Orthorhombic' was changed
to 'orthorhombic' in accordance with the
/home/saulius/struct/COD-crude-data/automatic-downloads/DataCite-retrospective/ACS/depositions/lib/dictionaries/cif_core.dic
dictionary named 'cif_core.dic' version 2.4.2 last updated on
2011-04-26.

Automatic conversion script
Id: cif_fix_values 6909 2019-04-08 15:41:33Z antanas 
;
_cod_original_sg_symbol_H-M P212121
_cod_database_code 4131091

loop_
_symmetry_equiv_pos_as_xyz
'x, y, z'
'-x+1/2, -y, z+1/2'
'x+1/2, -y+1/2, -z'
'-x, y+1/2, -z+1/2'

loop_
_atom_site_label
_atom_site_type_symbol
_atom_site_fract_x
_atom_site_fract_y
_atom_site_fract_z
_atom_site_U_iso_or_equiv
_atom_site_adp_type
_atom_site_occupancy
_atom_site_symmetry_multiplicity
_atom_site_calc_flag
_atom_site_refinement_flags
_atom_site_disorder_assembly
_atom_site_disorder_group
C1 C -0.0059(2) 0.26729(7) 0.82944(6) 0.0217(3) Uani 1 1 d . . .
H1 H -0.0182 0.2226 0.8216 0.026 Uiso 1 1 calc R . .
C2 C -0.0062(2) 0.28879(8) 0.88224(6) 0.0221(3) Uani 1 1 d . . .
C3 C 0.0083(2) 0.35361(8) 0.89524(6) 0.0239(3) Uani 1 1 d . . .
H3 H 0.0083 0.3674 0.9316 0.029 Uiso 1 1 calc R . .
C4 C 0.0227(2) 0.39765(7) 0.85372(6) 0.0223(3) Uani 1 1 d . . .
C5 C 0.0251(2) 0.37756(7) 0.80053(6) 0.0218(3) Uani 1 1 d . . .
H5 H 0.0350 0.4085 0.7726 0.026 Uiso 1 1 calc R . .
C6 C 0.0129(2) 0.31224(7) 0.78814(6) 0.0212(3) Uani 1 1 d . . .
C7 C 0.0875(2) 0.23727(7) 0.71463(6) 0.0209(3) Uani 1 1 d . . .
C8 C 0.2232(2) 0.18395(8) 0.63868(6) 0.0237(3) Uani 1 1 d . . .
H8 H 0.1814 0.1429 0.6557 0.028 Uiso 1 1 calc R . .
C9 C 0.4197(2) 0.19519(8) 0.65567(6) 0.0250(3) Uani 1 1 d . . .
C10 C 0.4409(3) 0.08431(8) 0.69310(7) 0.0321(4) Uani 1 1 d . . .
H10A H 0.3246 0.0905 0.7111 0.048 Uiso 1 1 calc R . .
H10B H 0.5250 0.0627 0.7176 0.048 Uiso 1 1 calc R . .
H10C H 0.4237 0.0577 0.6610 0.048 Uiso 1 1 calc R . .
C11 C 0.7060(2) 0.15740(11) 0.69049(8) 0.0402(5) Uani 1 1 d . . .
H11A H 0.7491 0.1964 0.6723 0.060 Uiso 1 1 calc R . .
H11B H 0.7767 0.1201 0.6784 0.060 Uiso 1 1 calc R . .
H11C H 0.7199 0.1626 0.7293 0.060 Uiso 1 1 calc R . .
C12 C -0.0156(2) 0.23994(8) 0.92678(6) 0.0249(3) Uani 1 1 d . . .
C13 C 0.0429(2) 0.46827(8) 0.86520(7) 0.0290(4) Uani 1 1 d . . .
C14 C 0.2014(3) 0.17650(8) 0.57690(7) 0.0295(4) Uani 1 1 d . . .
C15 C 0.3240(3) 0.12180(9) 0.55756(7) 0.0387(4) Uani 1 1 d . . .
H15A H 0.4502 0.1330 0.5647 0.058 Uiso 1 1 calc R . .
H15B H 0.3070 0.1154 0.5190 0.058 Uiso 1 1 calc R . .
H15C H 0.2932 0.0819 0.5766 0.058 Uiso 1 1 calc R . .
C16 C 0.2471(3) 0.23831(9) 0.54631(7) 0.0389(5) Uani 1 1 d . . .
H16A H 0.1655 0.2730 0.5577 0.058 Uiso 1 1 calc R . .
H16B H 0.2328 0.2308 0.5077 0.058 Uiso 1 1 calc R . .
H16C H 0.3721 0.2508 0.5539 0.058 Uiso 1 1 calc R . .
C17 C 0.0053(3) 0.15849(9) 0.56531(7) 0.0386(4) Uani 1 1 d . . .
H17A H -0.0262 0.1193 0.5852 0.058 Uiso 1 1 calc R . .
H17B H -0.0097 0.1507 0.5268 0.058 Uiso 1 1 calc R . .
H17C H -0.0740 0.1939 0.5765 0.058 Uiso 1 1 calc R . .
N1 N 0.0178(2) 0.29440(6) 0.73371(5) 0.0244(3) Uani 1 1 d . . .
N2 N 0.1138(2) 0.23639(7) 0.66026(6) 0.0260(3) Uani 1 1 d . . .
N3 N 0.51470(19) 0.14703(7) 0.67762(5) 0.0280(3) Uani 1 1 d . . .
O1 O 0.12118(16) 0.19054(5) 0.74275(4) 0.0255(2) Uani 1 1 d . . .
O2 O 0.48544(19) 0.24994(6) 0.64898(5) 0.0339(3) Uani 1 1 d . . .
F1 F -0.09640(19) 0.18544(6) 0.91203(4) 0.0493(3) Uani 1 1 d . . .
F2 F -0.1068(2) 0.26153(6) 0.96907(4) 0.0534(4) Uani 1 1 d . . .
F3 F 0.14641(15) 0.22355(6) 0.94430(5) 0.0464(3) Uani 1 1 d . . .
F4 F 0.01477(17) 0.48311(5) 0.91647(4) 0.0397(3) Uani 1 1 d . . .
F5 F -0.07312(17) 0.50422(5) 0.83627(5) 0.0449(3) Uani 1 1 d . . .
F6 F 0.20807(15) 0.49064(5) 0.85332(5) 0.0428(3) Uani 1 1 d . . .
C21 C 0.5248(2) 0.37000(8) 0.82761(6) 0.0219(3) Uani 1 1 d . A .
H21 H 0.5383 0.4147 0.8201 0.026 Uiso 1 1 calc R . .
C22 C 0.5273(2) 0.34790(8) 0.88000(6) 0.0220(3) Uani 1 1 d . . .
C23 C 0.5101(2) 0.28288(8) 0.89261(6) 0.0233(3) Uani 1 1 d . A .
H23 H 0.5112 0.2686 0.9288 0.028 Uiso 1 1 calc R . .
C24 C 0.4911(2) 0.23958(7) 0.85063(6) 0.0221(3) Uani 1 1 d . . .
C25 C 0.4858(2) 0.26069(7) 0.79763(6) 0.0217(3) Uani 1 1 d . A .
H25 H 0.4708 0.2304 0.7694 0.026 Uiso 1 1 calc R . .
C26 C 0.5022(2) 0.32574(7) 0.78595(6) 0.0206(3) Uani 1 1 d . . .
C27 C 0.4176(2) 0.40224(7) 0.71455(6) 0.0203(3) Uani 1 1 d . . .
C28 C 0.2791(2) 0.45859(7) 0.64122(6) 0.0213(3) Uani 1 1 d . . .
H28 H 0.3200 0.4991 0.6593 0.026 Uiso 1 1 calc R A .
C29 C 0.0833(2) 0.44521(8) 0.65900(6) 0.0225(3) Uani 1 1 d . A .
C30 C -0.2044(2) 0.48040(9) 0.69393(8) 0.0337(4) Uani 1 1 d . A .
H30A H -0.2457 0.4420 0.6746 0.051 Uiso 1 1 calc R . .
H30B H -0.2763 0.5178 0.6829 0.051 Uiso 1 1 calc R . .
H30C H -0.2186 0.4736 0.7326 0.051 Uiso 1 1 calc R . .
C31 C 0.0569(2) 0.55536(8) 0.69810(7) 0.0302(4) Uani 1 1 d . A .
H31A H 0.1793 0.5502 0.7124 0.045 Uiso 1 1 calc R . .
H31B H -0.0214 0.5737 0.7259 0.045 Uiso 1 1 calc R . .
H31C H 0.0597 0.5844 0.6671 0.045 Uiso 1 1 calc R . .
C33 C 0.4683(2) 0.16918(8) 0.86153(7) 0.0277(4) Uani 1 1 d . A .
C34 C 0.2951(2) 0.46896(8) 0.57959(6) 0.0268(4) Uani 1 1 d . A .
C35 C 0.1788(3) 0.52687(9) 0.56419(7) 0.0368(4) Uani 1 1 d . . .
H35A H 0.0515 0.5168 0.5709 0.055 Uiso 1 1 calc R A .
H35B H 0.1958 0.5366 0.5261 0.055 Uiso 1 1 calc R . .
H35C H 0.2144 0.5644 0.5857 0.055 Uiso 1 1 calc R . .
C36 C 0.2343(3) 0.41026(9) 0.54772(7) 0.0339(4) Uani 1 1 d . . .
H36A H 0.3117 0.3734 0.5565 0.051 Uiso 1 1 calc R A .
H36B H 0.2434 0.4196 0.5093 0.051 Uiso 1 1 calc R . .
H36C H 0.1088 0.4000 0.5568 0.051 Uiso 1 1 calc R . .
C37 C 0.4932(3) 0.48395(9) 0.56644(7) 0.0359(4) Uani 1 1 d . . .
H37A H 0.5338 0.5207 0.5880 0.054 Uiso 1 1 calc R A .
H37B H 0.5044 0.4945 0.5283 0.054 Uiso 1 1 calc R . .
H37C H 0.5679 0.4462 0.5746 0.054 Uiso 1 1 calc R . .
N4 N 0.4948(2) 0.34526(6) 0.73178(5) 0.0236(3) Uani 1 1 d . A .
N5 N 0.3920(2) 0.40584(7) 0.66057(5) 0.0236(3) Uani 1 1 d . A .
N6 N -0.01346(19) 0.49220(6) 0.68161(5) 0.0241(3) Uani 1 1 d . . .
O3 O 0.37724(17) 0.44653(5) 0.74454(4) 0.0275(3) Uani 1 1 d . A .
O4 O 0.02114(17) 0.39004(5) 0.65201(4) 0.0284(3) Uani 1 1 d . . .
C32 C 0.5377(2) 0.39574(8) 0.92514(6) 0.0269(4) Uani 0.056(7) 1 d PD A 1
F7 F 0.525(6) 0.4555(8) 0.9166(10) 0.0454(6) Uani 0.056(7) 1 d PD A 1
F8 F 0.662(5) 0.382(3) 0.9613(19) 0.0419(5) Uani 0.056(7) 1 d PD A 1
F9 F 0.388(3) 0.386(2) 0.9582(13) 0.0549(6) Uani 0.056(7) 1 d PD A 1
C32A C 0.5377(2) 0.39574(8) 0.92514(6) 0.0269(4) Uani 0.944(7) 1 d PD A 2
F7A F 0.6163(4) 0.45134(6) 0.91032(6) 0.0454(6) Uani 0.944(7) 1 d PD A 2
F8A F 0.6309(3) 0.37438(14) 0.96683(10) 0.0419(5) Uani 0.944(7) 1 d PD A 2
F9A F 0.37357(19) 0.41144(14) 0.94270(10) 0.0549(6) Uani 0.944(7) 1 d PD A 2
F10 F 0.58241(17) 0.13296(5) 0.83228(5) 0.0466(3) Uani 1 1 d . . .
F11 F 0.30200(15) 0.14775(5) 0.85024(5) 0.0417(3) Uani 1 1 d . . .
F12 F 0.49823(16) 0.15376(5) 0.91288(4) 0.0362(2) Uani 1 1 d . . .
H4 H 0.506(3) 0.3143(9) 0.7084(7) 0.022(4) Uiso 1 1 d . . .
H2 H 0.118(3) 0.2706(10) 0.6469(8) 0.029(5) Uiso 1 1 d . . .
H1A H -0.002(3) 0.3259(10) 0.7108(8) 0.031(5) Uiso 1 1 d . . .
H5A H 0.401(3) 0.3734(12) 0.6444(9) 0.045(7) Uiso 1 1 d . . .

loop_
_atom_site_aniso_label
_atom_site_aniso_U_11
_atom_site_aniso_U_22
_atom_site_aniso_U_33
_atom_site_aniso_U_23
_atom_site_aniso_U_13
_atom_site_aniso_U_12
C1 0.0217(7) 0.0187(7) 0.0248(8) 0.0005(6) 0.0014(7) 0.0006(6)
C2 0.0163(7) 0.0255(8) 0.0245(7) 0.0020(6) 0.0019(7) 0.0004(6)
C3 0.0206(7) 0.0291(8) 0.0220(7) -0.0018(6) 0.0001(7) 0.0029(7)
C4 0.0181(7) 0.0225(7) 0.0263(7) 0.0008(6) 0.0031(7) 0.0025(6)
C5 0.0187(7) 0.0228(7) 0.0240(7) 0.0034(6) 0.0019(6) 0.0033(6)
C6 0.0185(7) 0.0231(7) 0.0221(7) 0.0008(6) 0.0017(6) 0.0016(6)
C7 0.0209(7) 0.0199(8) 0.0218(7) -0.0017(6) -0.0007(6) -0.0025(6)
C8 0.0310(8) 0.0209(8) 0.0193(8) -0.0001(6) 0.0019(7) -0.0017(7)
C9 0.0322(8) 0.0248(8) 0.0179(7) -0.0068(6) 0.0083(7) -0.0054(7)
C10 0.0326(9) 0.0278(9) 0.0359(9) 0.0029(7) -0.0027(8) 0.0018(7)
C11 0.0246(9) 0.0547(13) 0.0414(11) -0.0115(9) 0.0028(8) -0.0049(8)
C12 0.0250(8) 0.0268(8) 0.0230(7) 0.0015(6) 0.0027(7) 0.0004(7)
C13 0.0346(9) 0.0250(8) 0.0274(8) 0.0002(6) 0.0032(7) 0.0021(7)
C14 0.0458(10) 0.0221(8) 0.0205(8) -0.0016(6) -0.0002(8) -0.0030(7)
C15 0.0563(12) 0.0363(10) 0.0236(8) -0.0097(7) -0.0008(9) 0.0019(9)
C16 0.0644(13) 0.0323(10) 0.0199(8) 0.0011(7) 0.0020(9) -0.0066(9)
C17 0.0512(11) 0.0358(10) 0.0289(9) 0.0001(7) -0.0116(9) -0.0065(9)
N1 0.0324(7) 0.0206(6) 0.0203(6) 0.0032(5) 0.0015(6) 0.0031(6)
N2 0.0366(8) 0.0203(7) 0.0211(7) 0.0031(6) 0.0014(6) 0.0009(6)
N3 0.0242(7) 0.0314(7) 0.0283(7) -0.0053(5) 0.0028(6) -0.0055(6)
O1 0.0332(6) 0.0218(6) 0.0214(5) 0.0025(4) 0.0001(5) 0.0022(5)
O2 0.0450(7) 0.0291(6) 0.0275(6) -0.0073(5) 0.0088(6) -0.0172(6)
F1 0.0725(9) 0.0389(6) 0.0365(6) 0.0146(5) -0.0121(6) -0.0263(6)
F2 0.0808(9) 0.0457(7) 0.0337(6) 0.0122(5) 0.0275(7) 0.0206(7)
F3 0.0300(5) 0.0609(8) 0.0484(7) 0.0304(6) -0.0052(5) 0.0011(5)
F4 0.0586(7) 0.0291(5) 0.0312(5) -0.0065(4) 0.0080(5) 0.0022(5)
F5 0.0616(7) 0.0271(5) 0.0462(6) -0.0014(5) -0.0143(6) 0.0137(5)
F6 0.0442(6) 0.0282(6) 0.0561(7) -0.0101(5) 0.0137(6) -0.0106(5)
C21 0.0217(7) 0.0201(7) 0.0241(8) 0.0006(6) -0.0006(6) 0.0010(6)
C22 0.0185(7) 0.0237(8) 0.0238(7) -0.0006(6) -0.0006(6) 0.0026(6)
C23 0.0209(7) 0.0263(8) 0.0227(7) 0.0034(6) 0.0012(7) 0.0024(7)
C24 0.0178(7) 0.0227(7) 0.0259(7) 0.0011(6) 0.0001(7) 0.0008(6)
C25 0.0182(7) 0.0217(7) 0.0253(7) -0.0020(6) -0.0024(7) 0.0016(6)
C26 0.0184(7) 0.0209(7) 0.0225(7) 0.0011(6) 0.0000(7) 0.0014(6)
C27 0.0180(7) 0.0215(7) 0.0213(7) -0.0001(6) 0.0018(6) -0.0017(6)
C28 0.0279(8) 0.0182(7) 0.0180(7) 0.0004(6) -0.0009(6) -0.0001(6)
C29 0.0288(8) 0.0228(8) 0.0159(7) 0.0039(6) -0.0049(6) -0.0013(7)
C30 0.0228(8) 0.0392(10) 0.0390(10) 0.0052(8) -0.0009(8) -0.0006(7)
C31 0.0309(9) 0.0245(8) 0.0351(9) -0.0037(7) 0.0045(8) 0.0015(7)
C33 0.0307(9) 0.0235(8) 0.0288(8) 0.0022(6) -0.0031(7) 0.0012(7)
C34 0.0374(9) 0.0229(8) 0.0200(8) 0.0030(6) 0.0021(7) 0.0025(7)
C35 0.0525(11) 0.0336(10) 0.0244(8) 0.0095(7) 0.0007(8) 0.0094(9)
C36 0.0500(11) 0.0324(10) 0.0193(8) -0.0019(7) -0.0014(8) 0.0014(8)
C37 0.0457(11) 0.0358(10) 0.0263(8) 0.0043(7) 0.0115(9) -0.0007(9)
N4 0.0317(7) 0.0195(6) 0.0196(6) -0.0022(5) -0.0027(6) 0.0035(6)
N5 0.0305(7) 0.0209(7) 0.0195(6) -0.0017(6) -0.0005(6) 0.0040(6)
N6 0.0221(7) 0.0240(7) 0.0263(7) 0.0022(5) 0.0001(6) -0.0012(6)
O3 0.0382(6) 0.0231(6) 0.0211(5) -0.0016(4) 0.0009(5) 0.0080(5)
O4 0.0375(6) 0.0217(6) 0.0259(5) 0.0042(4) -0.0043(5) -0.0071(5)
C32 0.0280(9) 0.0299(8) 0.0229(8) -0.0009(7) -0.0028(7) 0.0032(7)
F7 0.0785(17) 0.0264(6) 0.0313(6) -0.0054(5) 0.0024(8) -0.0113(7)
F8 0.0629(10) 0.0353(10) 0.0276(8) -0.0024(5) -0.0170(8) 0.0063(8)
F9 0.0340(6) 0.0829(15) 0.0476(10) -0.0372(10) 0.0001(6) 0.0138(7)
C32A 0.0280(9) 0.0299(8) 0.0229(8) -0.0009(7) -0.0028(7) 0.0032(7)
F7A 0.0785(17) 0.0264(6) 0.0313(6) -0.0054(5) 0.0024(8) -0.0113(7)
F8A 0.0629(10) 0.0353(10) 0.0276(8) -0.0024(5) -0.0170(8) 0.0063(8)
F9A 0.0340(6) 0.0829(15) 0.0476(10) -0.0372(10) 0.0001(6) 0.0138(7)
F10 0.0647(8) 0.0249(5) 0.0504(7) 0.0050(5) 0.0203(6) 0.0148(5)
F11 0.0412(6) 0.0260(5) 0.0579(7) 0.0085(5) -0.0149(6) -0.0110(5)
F12 0.0479(6) 0.0264(5) 0.0342(5) 0.0097(4) -0.0053(5) -0.0008(5)

loop_
_atom_type_symbol
_atom_type_description
_atom_type_scat_dispersion_real
_atom_type_scat_dispersion_imag
_atom_type_scat_source
C C 0.0181 0.0091 'International Tables Vol C Tables 4.2.6.8 and 6.1.1.4'
H H 0.0000 0.0000 'International Tables Vol C Tables 4.2.6.8 and 6.1.1.4'
F F 0.0727 0.0534 'International Tables Vol C Tables 4.2.6.8 and 6.1.1.4'
N N 0.0311 0.0180 'International Tables Vol C Tables 4.2.6.8 and 6.1.1.4'
O O 0.0492 0.0322 'International Tables Vol C Tables 4.2.6.8 and 6.1.1.4'

loop_
_geom_angle_atom_site_label_1
_geom_angle_atom_site_label_2
_geom_angle_atom_site_label_3
_geom_angle
C2 C1 C6 119.05(14)
C2 C1 H1 120.5
C6 C1 H1 120.5
C3 C2 C1 122.15(14)
C3 C2 C12 118.86(14)
C1 C2 C12 118.95(14)
C4 C3 C2 118.01(14)
C4 C3 H3 121.0
C2 C3 H3 121.0
C3 C4 C5 121.15(15)
C3 C4 C13 120.55(14)
C5 C4 C13 118.26(14)
C4 C5 C6 120.16(14)
C4 C5 H5 119.9
C6 C5 H5 119.9
C5 C6 C1 119.45(14)
C5 C6 N1 117.92(13)
C1 C6 N1 122.63(14)
O1 C7 N2 121.91(15)
O1 C7 N1 124.05(14)
N2 C7 N1 114.03(14)
N2 C8 C9 108.17(13)
N2 C8 C14 112.43(14)
C9 C8 C14 112.76(13)
N2 C8 H8 107.8
C9 C8 H8 107.8
C14 C8 H8 107.8
O2 C9 N3 121.89(16)
O2 C9 C8 118.18(16)
N3 C9 C8 119.92(14)
N3 C10 H10A 109.5
N3 C10 H10B 109.5
H10A C10 H10B 109.5
N3 C10 H10C 109.5
H10A C10 H10C 109.5
H10B C10 H10C 109.5
N3 C11 H11A 109.5
N3 C11 H11B 109.5
H11A C11 H11B 109.5
N3 C11 H11C 109.5
H11A C11 H11C 109.5
H11B C11 H11C 109.5
F3 C12 F2 106.58(14)
F3 C12 F1 106.38(14)
F2 C12 F1 106.03(14)
F3 C12 C2 112.05(13)
F2 C12 C2 112.50(13)
F1 C12 C2 112.81(13)
F4 C13 F6 105.96(15)
F4 C13 F5 106.70(14)
F6 C13 F5 105.81(14)
F4 C13 C4 113.17(14)
F6 C13 C4 112.70(14)
F5 C13 C4 111.97(14)
C17 C14 C16 108.71(16)
C17 C14 C15 108.89(15)
C16 C14 C15 109.38(16)
C17 C14 C8 108.06(14)
C16 C14 C8 112.84(14)
C15 C14 C8 108.89(14)
C14 C15 H15A 109.5
C14 C15 H15B 109.5
H15A C15 H15B 109.5
C14 C15 H15C 109.5
H15A C15 H15C 109.5
H15B C15 H15C 109.5
C14 C16 H16A 109.5
C14 C16 H16B 109.5
H16A C16 H16B 109.5
C14 C16 H16C 109.5
H16A C16 H16C 109.5
H16B C16 H16C 109.5
C14 C17 H17A 109.5
C14 C17 H17B 109.5
H17A C17 H17B 109.5
C14 C17 H17C 109.5
H17A C17 H17C 109.5
H17B C17 H17C 109.5
C7 N1 C6 124.68(13)
C7 N1 H1A 118.4(13)
C6 N1 H1A 115.3(13)
C7 N2 C8 117.03(14)
C7 N2 H2 114.5(15)
C8 N2 H2 119.8(16)
C9 N3 C10 125.07(14)
C9 N3 C11 119.19(16)
C10 N3 C11 115.65(16)
C22 C21 C26 119.13(14)
C22 C21 H21 120.4
C26 C21 H21 120.4
C21 C22 C23 122.20(14)
C21 C22 C32 119.34(14)
C23 C22 C32 118.36(14)
C24 C23 C22 117.78(14)
C24 C23 H23 121.1
C22 C23 H23 121.1
C23 C24 C25 121.11(14)
C23 C24 C33 120.40(14)
C25 C24 C33 118.45(14)
C26 C25 C24 120.19(14)
C26 C25 H25 119.9
C24 C25 H25 119.9
C25 C26 C21 119.58(14)
C25 C26 N4 118.48(13)
C21 C26 N4 121.94(14)
O3 C27 N5 122.03(15)
O3 C27 N4 123.60(14)
N5 C27 N4 114.36(13)
N5 C28 C29 108.03(12)
N5 C28 C34 112.74(13)
C29 C28 C34 112.38(13)
N5 C28 H28 107.8
C29 C28 H28 107.8
C34 C28 H28 107.8
O4 C29 N6 122.07(15)
O4 C29 C28 118.21(14)
N6 C29 C28 119.72(14)
N6 C30 H30A 109.5
N6 C30 H30B 109.5
H30A C30 H30B 109.5
N6 C30 H30C 109.5
H30A C30 H30C 109.5
H30B C30 H30C 109.5
N6 C31 H31A 109.5
N6 C31 H31B 109.5
H31A C31 H31B 109.5
N6 C31 H31C 109.5
H31A C31 H31C 109.5
H31B C31 H31C 109.5
F12 C33 F11 105.91(14)
F12 C33 F10 106.38(14)
F11 C33 F10 106.19(14)
F12 C33 C24 112.88(14)
F11 C33 C24 112.91(14)
F10 C33 C24 112.03(14)
C36 C34 C35 109.26(15)
C36 C34 C37 109.45(15)
C35 C34 C37 109.08(15)
C36 C34 C28 112.52(13)
C35 C34 C28 108.30(13)
C37 C34 C28 108.17(14)
C34 C35 H35A 109.5
C34 C35 H35B 109.5
H35A C35 H35B 109.5
C34 C35 H35C 109.5
H35A C35 H35C 109.5
H35B C35 H35C 109.5
C34 C36 H36A 109.5
C34 C36 H36B 109.5
H36A C36 H36B 109.5
C34 C36 H36C 109.5
H36A C36 H36C 109.5
H36B C36 H36C 109.5
C34 C37 H37A 109.5
C34 C37 H37B 109.5
H37A C37 H37B 109.5
C34 C37 H37C 109.5
H37A C37 H37C 109.5
H37B C37 H37C 109.5
C27 N4 C26 124.00(13)
C27 N4 H4 117.3(12)
C26 N4 H4 115.3(12)
C27 N5 C28 116.63(13)
C27 N5 H5A 116.6(17)
C28 N5 H5A 121.2(18)
C29 N6 C31 125.36(14)
C29 N6 C30 118.97(14)
C31 N6 C30 115.60(14)
F7 C32 F8 112(3)
F7 C32 F9 100.2(17)
F8 C32 F9 97(2)
F7 C32 C22 121.1(12)
F8 C32 C22 114(3)
F9 C32 C22 108.1(13)

loop_
_geom_bond_atom_site_label_1
_geom_bond_atom_site_label_2
_geom_bond_distance
C1 C2 1.390(2)
C1 C6 1.396(2)
C1 H1 0.9500
C2 C3 1.386(2)
C2 C12 1.504(2)
C3 C4 1.384(2)
C3 H3 0.9500
C4 C5 1.390(2)
C4 C13 1.498(2)
C5 C6 1.391(2)
C5 H5 0.9500
C6 N1 1.407(2)
C7 O1 1.2213(19)
C7 N2 1.370(2)
C7 N1 1.376(2)
C8 N2 1.458(2)
C8 C9 1.534(2)
C8 C14 1.557(2)
C8 H8 1.0000
C9 O2 1.245(2)
C9 N3 1.338(2)
C10 N3 1.461(2)
C10 H10A 0.9800
C10 H10B 0.9800
C10 H10C 0.9800
C11 N3 1.469(2)
C11 H11A 0.9800
C11 H11B 0.9800
C11 H11C 0.9800
C12 F3 1.321(2)
C12 F2 1.3299(19)
C12 F1 1.330(2)
C13 F4 1.3313(19)
C13 F6 1.341(2)
C13 F5 1.347(2)
C14 C17 1.527(3)
C14 C16 1.528(2)
C14 C15 1.530(3)
C15 H15A 0.9800
C15 H15B 0.9800
C15 H15C 0.9800
C16 H16A 0.9800
C16 H16B 0.9800
C16 H16C 0.9800
C17 H17A 0.9800
C17 H17B 0.9800
C17 H17C 0.9800
N1 H1A 0.88(2)
N2 H2 0.78(2)
C21 C22 1.385(2)
C21 C26 1.396(2)
C21 H21 0.9500
C22 C23 1.389(2)
C22 C32 1.502(2)
C23 C24 1.386(2)
C23 H23 0.9500
C24 C25 1.393(2)
C24 C33 1.493(2)
C25 C26 1.384(2)
C25 H25 0.9500
C26 N4 1.4113(19)
C27 O3 1.2210(19)
C27 N5 1.362(2)
C27 N4 1.380(2)
C28 N5 1.458(2)
C28 C29 1.542(2)
C28 C34 1.557(2)
C28 H28 1.0000
C29 O4 1.244(2)
C29 N6 1.334(2)
C30 N6 1.467(2)
C30 H30A 0.9800
C30 H30B 0.9800
C30 H30C 0.9800
C31 N6 1.467(2)
C31 H31A 0.9800
C31 H31B 0.9800
C31 H31C 0.9800
C33 F12 1.3382(19)
C33 F11 1.339(2)
C33 F10 1.345(2)
C34 C36 1.521(2)
C34 C35 1.526(2)
C34 C37 1.535(3)
C35 H35A 0.9800
C35 H35B 0.9800
C35 H35C 0.9800
C36 H36A 0.9800
C36 H36B 0.9800
C36 H36C 0.9800
C37 H37A 0.9800
C37 H37B 0.9800
C37 H37C 0.9800
N4 H4 0.872(19)
N5 H5A 0.79(2)
C32 F7 1.260(15)
C32 F8 1.316(18)
C32 F9 1.393(17)

loop_
_geom_hbond_atom_site_label_D
_geom_hbond_atom_site_label_H
_geom_hbond_atom_site_label_A
_geom_hbond_distance_DH
_geom_hbond_distance_HA
_geom_hbond_distance_DA
_geom_hbond_angle_DHA
N1 H1A O4 0.88(2) 1.98(2) 2.8424(17) 163.9(19)
N4 H4 O2 0.872(19) 1.998(19) 2.8582(17) 168.9(18)
N2 H2 O4 0.78(2) 2.58(2) 3.2631(18) 146.8(19)

loop_
_geom_torsion_atom_site_label_1
_geom_torsion_atom_site_label_2
_geom_torsion_atom_site_label_3
_geom_torsion_atom_site_label_4
_geom_torsion
C6 C1 C2 C3 1.2(2)
C6 C1 C2 C12 -176.47(14)
C1 C2 C3 C4 0.3(2)
C12 C2 C3 C4 177.90(14)
C2 C3 C4 C5 -0.8(2)
C2 C3 C4 C13 -178.65(15)
C3 C4 C5 C6 0.0(2)
C13 C4 C5 C6 177.82(14)
C4 C5 C6 C1 1.5(2)
C4 C5 C6 N1 -179.36(14)
C2 C1 C6 C5 -2.0(2)
C2 C1 C6 N1 178.87(15)
N2 C8 C9 O2 -48.10(18)
C14 C8 C9 O2 76.88(18)
N2 C8 C9 N3 131.08(15)
C14 C8 C9 N3 -103.94(17)
C3 C2 C12 F3 -84.36(19)
C1 C2 C12 F3 93.36(18)
C3 C2 C12 F2 35.7(2)
C1 C2 C12 F2 -146.57(16)
C3 C2 C12 F1 155.61(16)
C1 C2 C12 F1 -26.7(2)
C3 C4 C13 F4 -10.5(2)
C5 C4 C13 F4 171.57(14)
C3 C4 C13 F6 109.66(17)
C5 C4 C13 F6 -68.2(2)
C3 C4 C13 F5 -131.19(16)
C5 C4 C13 F5 50.9(2)
N2 C8 C14 C17 -63.32(18)
C9 C8 C14 C17 174.06(14)
N2 C8 C14 C16 56.9(2)
C9 C8 C14 C16 -65.7(2)
N2 C8 C14 C15 178.55(15)
C9 C8 C14 C15 55.93(19)
O1 C7 N1 C6 14.7(3)
N2 C7 N1 C6 -166.43(15)
C5 C6 N1 C7 149.00(16)
C1 C6 N1 C7 -31.9(2)
O1 C7 N2 C8 -14.4(2)
N1 C7 N2 C8 166.73(14)
C9 C8 N2 C7 -70.53(18)
C14 C8 N2 C7 164.30(14)
O2 C9 N3 C10 171.67(15)
C8 C9 N3 C10 -7.5(2)
O2 C9 N3 C11 -4.7(2)
C8 C9 N3 C11 176.14(14)
C26 C21 C22 C23 0.7(2)
C26 C21 C22 C32 -175.49(14)
C21 C22 C23 C24 0.4(2)
C32 C22 C23 C24 176.70(14)
C22 C23 C24 C25 -1.3(2)
C22 C23 C24 C33 -178.78(15)
C23 C24 C25 C26 1.0(2)
C33 C24 C25 C26 178.51(15)
C24 C25 C26 C21 0.2(2)
C24 C25 C26 N4 -179.55(14)
C22 C21 C26 C25 -1.1(2)
C22 C21 C26 N4 178.69(14)
N5 C28 C29 O4 -46.57(17)
C34 C28 C29 O4 78.44(17)
N5 C28 C29 N6 132.84(14)
C34 C28 C29 N6 -102.15(16)
C23 C24 C33 F12 -10.3(2)
C25 C24 C33 F12 172.19(14)
C23 C24 C33 F11 109.82(17)
C25 C24 C33 F11 -67.7(2)
C23 C24 C33 F10 -130.34(16)
C25 C24 C33 F10 52.1(2)
N5 C28 C34 C36 61.65(19)
C29 C28 C34 C36 -60.73(19)
N5 C28 C34 C35 -177.46(15)
C29 C28 C34 C35 60.15(18)
N5 C28 C34 C37 -59.37(18)
C29 C28 C34 C37 178.24(13)
O3 C27 N4 C26 13.6(2)
N5 C27 N4 C26 -167.39(14)
C25 C26 N4 C27 144.77(16)
C21 C26 N4 C27 -35.0(2)
O3 C27 N5 C28 -13.0(2)
N4 C27 N5 C28 168.03(14)
C29 C28 N5 C27 -69.18(17)
C34 C28 N5 C27 166.03(14)
O4 C29 N6 C31 170.94(15)
C28 C29 N6 C31 -8.5(2)
O4 C29 N6 C30 -6.0(2)
C28 C29 N6 C30 174.63(14)
C21 C22 C32 F7 8(3)
C23 C22 C32 F7 -169(3)
C21 C22 C32 F8 -131(2)
C23 C22 C32 F8 52(2)
C21 C22 C32 F9 122.2(19)
C23 C22 C32 F9 -54.2(19)
